data_4078417
loop_
_publ_author_name
'Lichtenberg, Crispin'
'Hillesheim, Nina S.'
'Elfferding, Michael'
'Oelkers, Benjamin'
'Sundermeyer, J\"org'

_publ_section_title
;
 New Lithium Phosphonium Diylides: A Methylene and a Cyclopentadienyl
 Moiety as Ylidic Coordination Sites
;
_journal_issue 11
_journal_name_full Organometallics
_journal_page_first 4259
_journal_paper_doi 10.1021/om201182y
_journal_volume 31
_journal_year 2012
_chemical_formula_moiety 'C44 H48 Li2 P2'
_chemical_formula_sum 'C44 H48 Li2 P2'
_chemical_formula_weight 652.64
_chemical_name_common 'compound 11'
_chemical_name_systematic
;
 ?
;
_space_group_IT_number 2
_symmetry_cell_setting triclinic
_symmetry_space_group_name_Hall '-P 1'
_symmetry_space_group_name_H-M 'P -1'
_atom_sites_solution_hydrogens geom
_atom_sites_solution_primary direct
_atom_sites_solution_secondary difmap
_audit_creation_method SHELXL-97
_cell_angle_alpha 95.988(3)
_cell_angle_beta 105.581(3)
_cell_angle_gamma 97.631(3)
_cell_formula_units_Z 2
_cell_length_a 10.1573(4)
_cell_length_b 12.5949(5)
_cell_length_c 15.5090(7)
_cell_measurement_reflns_used 21517
_cell_measurement_temperature 100(2)
_cell_measurement_theta_max 27.12
_cell_measurement_theta_min 4.535
_cell_volume 1873.76(14)
_computing_cell_refinement 'Stoe X-AREA'
_computing_data_collection 'Stoe X-AREA'
_computing_data_reduction 'Stoe X-RED'
_computing_molecular_graphics 'Diamond 3.0 (Brandenburg, 2004)'
_computing_publication_material 'WinGX publication routines (Farrugia, 1999)'
_computing_structure_refinement 'SHELXL-97 (Sheldrick, 2008)'
_computing_structure_solution 'Sir97 (Giacovazzo et al., 1997)'
_diffrn_ambient_temperature 100(2)
_diffrn_detector_area_resol_mean 6.67
_diffrn_measured_fraction_theta_full 0.993
_diffrn_measured_fraction_theta_max 0.990
_diffrn_measurement_device_type 'STOE IPDS 2'
_diffrn_measurement_method 'rotaion method'
_diffrn_radiation_monochromator graphite
_diffrn_radiation_source 'fine-focus sealed tube'
_diffrn_radiation_type MoK\a
_diffrn_radiation_wavelength 0.71069
_diffrn_reflns_av_R_equivalents 0.0679
_diffrn_reflns_av_sigmaI/netI 0.0681
_diffrn_reflns_limit_h_max 12
_diffrn_reflns_limit_h_min -12
_diffrn_reflns_limit_k_max 15
_diffrn_reflns_limit_k_min -15
_diffrn_reflns_limit_l_max 19
_diffrn_reflns_limit_l_min -19
_diffrn_reflns_number 27843
_diffrn_reflns_theta_full 25.00
_diffrn_reflns_theta_max 26.73
_diffrn_reflns_theta_min 4.60
_exptl_absorpt_coefficient_mu 0.145
_exptl_absorpt_correction_T_max 0.9743
_exptl_absorpt_correction_T_min 0.9564
_exptl_absorpt_correction_type multi-scan
_exptl_absorpt_process_details
;
[c.f. r.h. blessing, acta cryst. (1995), a51, 33-38]
;
_exptl_crystal_colour colourless
_exptl_crystal_density_diffrn 1.157
_exptl_crystal_density_method 'not measured'
_exptl_crystal_description prism
_exptl_crystal_F_000 696
_exptl_crystal_size_max 0.31
_exptl_crystal_size_mid 0.27
_exptl_crystal_size_min 0.18
_refine_diff_density_max 0.627
_refine_diff_density_min -0.369
_refine_diff_density_rms 0.046
_refine_ls_extinction_method none
_refine_ls_goodness_of_fit_ref 0.894
_refine_ls_hydrogen_treatment mixed
_refine_ls_matrix_type full
_refine_ls_number_parameters 455
_refine_ls_number_reflns 7873
_refine_ls_number_restraints 1
_refine_ls_restrained_S_all 0.895
_refine_ls_R_factor_all 0.0743
_refine_ls_R_factor_gt 0.0458
_refine_ls_shift/su_max 0.001
_refine_ls_shift/su_mean 0.000
_refine_ls_structure_factor_coef Fsqd
_refine_ls_weighting_details 'calc w=1/[\s^2^(Fo^2^)+(0.0729P)^2^+0.0000P] where P=(Fo^2^+2Fc^2^)/3'
_refine_ls_weighting_scheme calc
_refine_ls_wR_factor_gt 0.1139
_refine_ls_wR_factor_ref 0.1215
_reflns_number_gt 5257
_reflns_number_total 7873
_reflns_threshold_expression >2\s(I)
_cod_data_source_file om201182y_si_002.cif
_cod_data_source_block nh297
_cod_original_cell_volume 1873.76(13)
_cod_database_code 4078417

loop_
_symmetry_equiv_pos_as_xyz
'x, y, z'
'-x, -y, -z'

loop_
_atom_site_label
_atom_site_type_symbol
_atom_site_fract_x
_atom_site_fract_y
_atom_site_fract_z
_atom_site_U_iso_or_equiv
_atom_site_adp_type
_atom_site_occupancy
_atom_site_symmetry_multiplicity
_atom_site_calc_flag
_atom_site_refinement_flags
C1 C 0.2045(2) 0.35599(15) 0.96652(13) 0.0333(4) Uani 1 1 d U
C2 C 0.3059(2) 0.32478(16) 1.03652(14) 0.0376(5) Uani 1 1 d .
H2 H 0.4010 0.3485 1.0516 0.045 Uiso 1 1 calc R
C3 C 0.2384(2) 0.25176(16) 1.07952(13) 0.0331(4) Uani 1 1 d .
C4 C 0.0950(2) 0.23807(17) 1.03761(14) 0.0395(5) Uani 1 1 d .
H4 H 0.0264 0.1938 1.0529 0.047 Uiso 1 1 calc R
C5 C 0.0738(2) 0.30251(16) 0.96910(14) 0.0370(5) Uani 1 1 d .
H5 H -0.0118 0.3094 0.9313 0.044 Uiso 1 1 calc R
C6 C 0.3100(3) 0.19706(18) 1.15935(15) 0.0450(6) Uani 1 1 d .
C7 C 0.2110(3) 0.1721(2) 1.21599(17) 0.0652(8) Uani 1 1 d .
H7A H 0.1314 0.1212 1.1801 0.098 Uiso 1 1 calc R
H7B H 0.1820 0.2377 1.2356 0.098 Uiso 1 1 calc R
H7C H 0.2574 0.1418 1.2678 0.098 Uiso 1 1 calc R
C9 C 0.4387(3) 0.2717(2) 1.22156(16) 0.0544(6) Uani 1 1 d .
H9A H 0.4825 0.2349 1.2699 0.082 Uiso 1 1 calc R
H9B H 0.4123 0.3359 1.2463 0.082 Uiso 1 1 calc R
H9C H 0.5023 0.2911 1.1876 0.082 Uiso 1 1 calc R
C10 C 0.0703(2) 0.45181(14) 0.81165(12) 0.0269(4) Uani 1 1 d .
C11 C 0.0416(2) 0.39188(17) 0.72673(13) 0.0370(5) Uani 1 1 d .
H11 H 0.1067 0.3526 0.7133 0.044 Uiso 1 1 calc R
C12 C -0.0829(2) 0.38960(19) 0.66152(15) 0.0446(6) Uani 1 1 d .
H12 H -0.1005 0.3495 0.6046 0.054 Uiso 1 1 calc R
C13 C -0.1804(2) 0.44667(18) 0.68099(14) 0.0389(5) Uani 1 1 d .
H13 H -0.2645 0.4445 0.6375 0.047 Uiso 1 1 calc R
C14 C -0.1531(2) 0.50712(18) 0.76512(14) 0.0376(5) Uani 1 1 d .
H14 H -0.2186 0.5463 0.7781 0.045 Uiso 1 1 calc R
C15 C -0.0284(2) 0.50985(16) 0.83053(13) 0.0333(5) Uani 1 1 d .
H15 H -0.0108 0.5506 0.8872 0.040 Uiso 1 1 calc R
C16 C 0.2649(2) 0.58595(15) 0.96336(13) 0.0286(4) Uani 1 1 d .
C17 C 0.2752(2) 0.59648(16) 1.05484(13) 0.0333(5) Uani 1 1 d .
H17 H 0.2618 0.5350 1.0819 0.040 Uiso 1 1 calc R
C18 C 0.3053(2) 0.69851(17) 1.10635(14) 0.0403(5) Uani 1 1 d .
H18 H 0.3132 0.7051 1.1679 0.048 Uiso 1 1 calc R
C19 C 0.3235(2) 0.78964(17) 1.06648(15) 0.0428(5) Uani 1 1 d .
H19 H 0.3432 0.8578 1.1010 0.051 Uiso 1 1 calc R
C20 C 0.3127(2) 0.78012(17) 0.97543(16) 0.0452(6) Uani 1 1 d .
H20 H 0.3240 0.8419 0.9484 0.054 Uiso 1 1 calc R
C21 C 0.2848(2) 0.67849(16) 0.92390(14) 0.0375(5) Uani 1 1 d .
H21 H 0.2795 0.6724 0.8627 0.045 Uiso 1 1 calc R
C22 C 0.3603(2) 0.42788(18) 0.84643(16) 0.0358(5) Uani 1 1 d .
C23 C 0.2690(2) 0.11613(15) 0.68856(13) 0.0300(4) Uani 1 1 d .
C24 C 0.2153(2) 0.18707(14) 0.62684(12) 0.0272(4) Uani 1 1 d .
H24 H 0.1221 0.1913 0.6034 0.033 Uiso 1 1 calc R
C25 C 0.3257(2) 0.24915(15) 0.60723(12) 0.0294(4) Uani 1 1 d .
C26 C 0.4489(2) 0.21587(16) 0.65622(14) 0.0345(5) Uani 1 1 d .
H26 H 0.5382 0.2436 0.6556 0.041 Uiso 1 1 calc R
C27 C 0.4150(2) 0.13495(16) 0.70547(14) 0.0353(5) Uani 1 1 d .
H27 H 0.4772 0.0996 0.7428 0.042 Uiso 1 1 calc R
C28 C 0.3188(2) 0.33590(16) 0.54574(13) 0.0348(5) Uani 1 1 d .
C29 C 0.1700(2) 0.3461(2) 0.50074(17) 0.0532(7) Uani 1 1 d .
H29A H 0.1207 0.2776 0.4669 0.080 Uiso 1 1 calc R
H29B H 0.1682 0.3994 0.4607 0.080 Uiso 1 1 calc R
H29C H 0.1268 0.3679 0.5461 0.080 Uiso 1 1 calc R
C30 C 0.3950(2) 0.44528(17) 0.60085(16) 0.0422(5) Uani 1 1 d .
H30A H 0.3974 0.4984 0.5609 0.063 Uiso 1 1 calc R
H30B H 0.4880 0.4386 0.6326 0.063 Uiso 1 1 calc R
H30C H 0.3474 0.4674 0.6436 0.063 Uiso 1 1 calc R
C31 C 0.3910(3) 0.3069(2) 0.47325(18) 0.0627(8) Uani 1 1 d .
H31A H 0.3453 0.2380 0.4383 0.094 Uiso 1 1 calc R
H31B H 0.4863 0.3031 0.5020 0.094 Uiso 1 1 calc R
H31C H 0.3867 0.3614 0.4342 0.094 Uiso 1 1 calc R
C32 C 0.1833(2) -0.11273(15) 0.68628(13) 0.0317(4) Uani 1 1 d .
C33 C 0.1257(2) -0.20221(16) 0.71738(14) 0.0359(5) Uani 1 1 d .
H33 H 0.0846 -0.1920 0.7638 0.043 Uiso 1 1 calc R
C34 C 0.1289(2) -0.30636(16) 0.68016(14) 0.0411(5) Uani 1 1 d .
H34 H 0.0885 -0.3656 0.7007 0.049 Uiso 1 1 calc R
C35 C 0.1920(2) -0.32187(17) 0.61264(15) 0.0413(5) Uani 1 1 d .
H35 H 0.1947 -0.3917 0.5878 0.050 Uiso 1 1 calc R
C36 C 0.2512(2) -0.23434(18) 0.58192(15) 0.0437(5) Uani 1 1 d .
H36 H 0.2942 -0.2453 0.5366 0.052 Uiso 1 1 calc R
C37 C 0.2471(2) -0.12953(17) 0.61824(14) 0.0377(5) Uani 1 1 d .
H37 H 0.2871 -0.0707 0.5971 0.045 Uiso 1 1 calc R
C38 C -0.0073(2) 0.03402(14) 0.69028(13) 0.0285(4) Uani 1 1 d .
C39 C -0.0857(2) -0.02269(16) 0.60596(13) 0.0334(5) Uani 1 1 d .
H39 H -0.0450 -0.0675 0.5731 0.040 Uiso 1 1 calc R
C40 C -0.2229(2) -0.01309(16) 0.57071(14) 0.0354(5) Uani 1 1 d .
H40 H -0.2742 -0.0519 0.5147 0.042 Uiso 1 1 calc R
C41 C -0.2842(2) 0.05401(17) 0.61840(15) 0.0392(5) Uani 1 1 d .
H41 H -0.3766 0.0606 0.5948 0.047 Uiso 1 1 calc R
C42 C -0.2073(2) 0.11134(19) 0.70152(15) 0.0443(6) Uani 1 1 d .
H42 H -0.2481 0.1570 0.7336 0.053 Uiso 1 1 calc R
C43 C -0.0702(2) 0.10148(17) 0.73752(14) 0.0390(5) Uani 1 1 d .
H43 H -0.0196 0.1402 0.7937 0.047 Uiso 1 1 calc R
C44 C 0.2232(3) 0.04618(18) 0.85218(14) 0.0401(5) Uani 1 1 d .
Li1 Li 0.2022(4) 0.1834(3) 0.9334(2) 0.0440(9) Uani 1 1 d .
Li2 Li 0.3503(4) 0.2854(3) 0.7591(2) 0.0359(8) Uani 1 1 d .
P1 P 0.23369(5) 0.45288(4) 0.89559(3) 0.02700(13) Uani 1 1 d U
P2 P 0.17328(6) 0.02288(4) 0.73544(3) 0.02993(14) Uani 1 1 d .
C8 C 0.3515(4) 0.0940(3) 1.1228(2) 0.0945(13) Uani 1 1 d .
H8A H 0.2699 0.0445 1.0876 0.142 Uiso 1 1 calc R
H8B H 0.4002 0.0612 1.1724 0.142 Uiso 1 1 calc R
H8C H 0.4107 0.1110 1.0855 0.142 Uiso 1 1 calc R
H44B H 0.317(3) 0.0503(19) 0.8672(16) 0.046(7) Uiso 1 1 d .
H22B H 0.380(2) 0.4846(19) 0.8172(14) 0.037(6) Uiso 1 1 d .
H44A H 0.178(3) -0.012(2) 0.8742(16) 0.053(7) Uiso 1 1 d .
H22A H 0.442(3) 0.421(2) 0.8946(18) 0.063(8) Uiso 1 1 d .

loop_
_atom_site_aniso_label
_atom_site_aniso_U_11
_atom_site_aniso_U_22
_atom_site_aniso_U_33
_atom_site_aniso_U_23
_atom_site_aniso_U_13
_atom_site_aniso_U_12
C1 0.0459(13) 0.0232(9) 0.0278(10) 0.0011(7) 0.0046(8) 0.0092(9)
C2 0.0404(12) 0.0315(11) 0.0363(11) 0.0024(9) 0.0050(9) 0.0045(9)
C3 0.0400(12) 0.0267(10) 0.0348(11) 0.0063(8) 0.0118(9) 0.0101(8)
C4 0.0437(13) 0.0361(12) 0.0422(12) 0.0087(9) 0.0162(10) 0.0084(10)
C5 0.0454(13) 0.0314(11) 0.0362(11) 0.0053(9) 0.0144(10) 0.0081(9)
C6 0.0569(15) 0.0379(12) 0.0382(12) 0.0096(10) 0.0082(11) 0.0088(11)
C7 0.0672(19) 0.078(2) 0.0441(15) 0.0240(14) 0.0084(13) -0.0052(15)
C9 0.0548(16) 0.0582(16) 0.0458(14) 0.0162(12) 0.0034(12) 0.0105(12)
C10 0.0329(11) 0.0208(9) 0.0278(10) 0.0062(7) 0.0092(8) 0.0043(8)
C11 0.0376(12) 0.0360(11) 0.0348(11) -0.0024(9) 0.0061(9) 0.0121(9)
C12 0.0427(13) 0.0464(13) 0.0362(12) -0.0048(10) -0.0010(10) 0.0115(10)
C13 0.0323(12) 0.0431(12) 0.0383(12) 0.0128(10) 0.0031(9) 0.0050(9)
C14 0.0340(12) 0.0431(12) 0.0430(12) 0.0154(10) 0.0155(10) 0.0152(9)
C15 0.0360(12) 0.0352(11) 0.0319(11) 0.0062(8) 0.0121(9) 0.0107(9)
C16 0.0281(10) 0.0247(9) 0.0318(10) 0.0032(8) 0.0056(8) 0.0071(8)
C17 0.0380(12) 0.0293(10) 0.0324(11) 0.0022(8) 0.0094(9) 0.0084(9)
C18 0.0454(13) 0.0377(12) 0.0339(11) -0.0059(9) 0.0070(10) 0.0117(10)
C19 0.0456(13) 0.0261(11) 0.0470(13) -0.0085(9) 0.0000(10) 0.0098(9)
C20 0.0543(15) 0.0230(11) 0.0531(14) 0.0056(9) 0.0065(11) 0.0066(10)
C21 0.0484(13) 0.0272(10) 0.0338(11) 0.0046(8) 0.0069(9) 0.0054(9)
C22 0.0338(12) 0.0306(11) 0.0414(12) -0.0040(9) 0.0115(10) 0.0058(9)
C23 0.0351(11) 0.0220(9) 0.0312(10) 0.0004(8) 0.0070(8) 0.0062(8)
C24 0.0296(10) 0.0236(9) 0.0279(10) 0.0012(7) 0.0078(8) 0.0055(8)
C25 0.0322(11) 0.0252(10) 0.0300(10) -0.0026(8) 0.0113(8) 0.0023(8)
C26 0.0290(11) 0.0306(11) 0.0420(12) -0.0054(9) 0.0120(9) 0.0031(8)
C27 0.0327(11) 0.0290(11) 0.0402(12) -0.0011(9) 0.0039(9) 0.0101(8)
C28 0.0372(12) 0.0327(11) 0.0349(11) 0.0041(8) 0.0142(9) -0.0004(9)
C29 0.0463(14) 0.0568(15) 0.0493(14) 0.0276(12) 0.0014(11) -0.0067(12)
C30 0.0404(13) 0.0293(11) 0.0546(14) 0.0060(10) 0.0107(10) 0.0045(9)
C31 0.098(2) 0.0414(14) 0.0619(17) 0.0044(12) 0.0524(16) -0.0007(14)
C32 0.0375(12) 0.0268(10) 0.0286(10) 0.0038(8) 0.0037(8) 0.0099(8)
C33 0.0480(13) 0.0253(10) 0.0340(11) 0.0045(8) 0.0095(9) 0.0094(9)
C34 0.0541(14) 0.0227(10) 0.0396(12) 0.0045(9) 0.0015(10) 0.0068(9)
C35 0.0448(13) 0.0265(11) 0.0448(13) -0.0044(9) -0.0008(10) 0.0144(9)
C36 0.0471(14) 0.0376(12) 0.0444(13) -0.0079(10) 0.0129(10) 0.0114(10)
C37 0.0458(13) 0.0285(11) 0.0380(11) 0.0009(9) 0.0114(10) 0.0076(9)
C38 0.0389(11) 0.0191(9) 0.0311(10) 0.0076(7) 0.0142(8) 0.0053(8)
C39 0.0428(12) 0.0279(10) 0.0311(10) 0.0032(8) 0.0117(9) 0.0106(9)
C40 0.0430(13) 0.0308(11) 0.0326(11) 0.0032(8) 0.0104(9) 0.0085(9)
C41 0.0384(12) 0.0352(12) 0.0455(13) 0.0033(9) 0.0148(10) 0.0082(9)
C42 0.0434(14) 0.0447(13) 0.0460(13) -0.0072(10) 0.0174(11) 0.0126(10)
C43 0.0465(14) 0.0335(11) 0.0353(11) -0.0052(9) 0.0126(10) 0.0072(9)
C44 0.0571(16) 0.0289(11) 0.0313(11) 0.0029(9) 0.0055(10) 0.0133(11)
Li1 0.067(3) 0.0288(18) 0.0345(19) 0.0029(14) 0.0104(18) 0.0132(17)
Li2 0.038(2) 0.0287(17) 0.0386(19) -0.0033(14) 0.0096(15) 0.0056(14)
P1 0.0311(3) 0.0212(2) 0.0271(3) 0.00108(18) 0.0059(2) 0.00624(19)
P2 0.0415(3) 0.0202(2) 0.0280(3) 0.00266(19) 0.0083(2) 0.0089(2)
C8 0.172(4) 0.063(2) 0.0503(17) 0.0132(14) 0.008(2) 0.072(2)

loop_
_atom_type_symbol
_atom_type_description
_atom_type_scat_dispersion_real
_atom_type_scat_dispersion_imag
_atom_type_scat_source
C C 0.0033 0.0016 'International Tables Vol C Tables 4.2.6.8 and 6.1.1.4'
H H 0.0000 0.0000 'International Tables Vol C Tables 4.2.6.8 and 6.1.1.4'
Li Li -0.0003 0.0001 'International Tables Vol C Tables 4.2.6.8 and 6.1.1.4'
P P 0.1023 0.0942 'International Tables Vol C Tables 4.2.6.8 and 6.1.1.4'

loop_
_geom_angle_atom_site_label_1
_geom_angle_atom_site_label_2
_geom_angle_atom_site_label_3
_geom_angle
C2 C1 C5 106.91(18)
C2 C1 P1 126.43(17)
C5 C1 P1 126.44(16)
C2 C1 Li1 72.11(15)
C5 C1 Li1 73.47(16)
P1 C1 Li1 123.94(14)
C3 C2 C1 108.16(19)
C3 C2 Li1 73.67(16)
C1 C2 Li1 70.30(15)
C3 C2 H2 125.9
C1 C2 H2 125.9
Li1 C2 H2 121.8
C2 C3 C4 108.36(18)
C2 C3 C6 125.5(2)
C4 C3 C6 126.15(19)
C2 C3 Li1 69.64(15)
C4 C3 Li1 72.89(16)
C6 C3 Li1 123.61(17)
C5 C4 C3 107.82(19)
C5 C4 Li1 70.38(15)
C3 C4 Li1 70.96(16)
C5 C4 H4 126.1
C3 C4 H4 126.1
Li1 C4 H4 124.2
C4 C5 C1 108.72(19)
C4 C5 Li1 73.70(16)
C1 C5 Li1 69.02(15)
C4 C5 H5 125.6
C1 C5 H5 125.6
Li1 C5 H5 123.2
C8 C6 C9 109.3(2)
C8 C6 C7 110.8(2)
C9 C6 C7 107.1(2)
C8 C6 C3 109.04(19)
C9 C6 C3 111.28(19)
C7 C6 C3 109.4(2)
C6 C7 H7A 109.5
C6 C7 H7B 109.5
H7A C7 H7B 109.5
C6 C7 H7C 109.5
H7A C7 H7C 109.5
H7B C7 H7C 109.5
C6 C9 H9A 109.5
C6 C9 H9B 109.5
H9A C9 H9B 109.5
C6 C9 H9C 109.5
H9A C9 H9C 109.5
H9B C9 H9C 109.5
C11 C10 C15 118.71(18)
C11 C10 P1 119.89(15)
C15 C10 P1 121.40(14)
C12 C11 C10 120.9(2)
C12 C11 H11 119.5
C10 C11 H11 119.5
C13 C12 C11 120.0(2)
C13 C12 H12 120.0
C11 C12 H12 120.0
C12 C13 C14 119.8(2)
C12 C13 H13 120.1
C14 C13 H13 120.1
C13 C14 C15 120.4(2)
C13 C14 H14 119.8
C15 C14 H14 119.8
C14 C15 C10 120.20(19)
C14 C15 H15 119.9
C10 C15 H15 119.9
C17 C16 C21 119.13(18)
C17 C16 P1 121.10(14)
C21 C16 P1 119.70(15)
C16 C17 C18 120.33(19)
C16 C17 H17 119.8
C18 C17 H17 119.8
C19 C18 C17 120.1(2)
C19 C18 H18 120.0
C17 C18 H18 120.0
C18 C19 C20 120.07(19)
C18 C19 H19 120.0
C20 C19 H19 120.0
C19 C20 C21 120.2(2)
C19 C20 H20 119.9
C21 C20 H20 119.9
C20 C21 C16 120.2(2)
C20 C21 H21 119.9
C16 C21 H21 119.9
P1 C22 Li2 124.31(15)
P1 C22 H22B 108.8(14)
Li2 C22 H22B 106.8(14)
P1 C22 H22A 107.8(15)
Li2 C22 H22A 98.0(15)
H22B C22 H22A 110(2)
C27 C23 C24 106.88(17)
C27 C23 P2 126.16(15)
C24 C23 P2 126.95(15)
C27 C23 Li2 71.74(14)
C24 C23 Li2 72.73(14)
P2 C23 Li2 120.70(13)
C25 C24 C23 109.04(17)
C25 C24 Li2 73.13(14)
C23 C24 Li2 70.25(14)
C25 C24 H24 125.5
C23 C24 H24 125.5
Li2 C24 H24 122.8
C24 C25 C26 106.83(17)
C24 C25 C28 127.83(18)
C26 C25 C28 125.34(18)
C24 C25 Li2 71.08(14)
C26 C25 Li2 70.74(14)
C28 C25 Li2 123.32(15)
C27 C26 C25 109.24(18)
C27 C26 Li2 70.97(15)
C25 C26 Li2 72.94(14)
C27 C26 H26 125.4
C25 C26 H26 125.4
Li2 C26 H26 122.3
C26 C27 C23 108.00(18)
C26 C27 Li2 72.87(15)
C23 C27 Li2 71.29(14)
C26 C27 H27 126.0
C23 C27 H27 126.0
Li2 C27 H27 121.6
C29 C28 C25 110.98(17)
C29 C28 C30 108.73(19)
C25 C28 C30 109.86(17)
C29 C28 C31 109.8(2)
C25 C28 C31 109.27(18)
C30 C28 C31 108.17(18)
C28 C29 H29A 109.5
C28 C29 H29B 109.5
H29A C29 H29B 109.5
C28 C29 H29C 109.5
H29A C29 H29C 109.5
H29B C29 H29C 109.5
C28 C30 H30A 109.5
C28 C30 H30B 109.5
H30A C30 H30B 109.5
C28 C30 H30C 109.5
H30A C30 H30C 109.5
H30B C30 H30C 109.5
C28 C31 H31A 109.5
C28 C31 H31B 109.5
H31A C31 H31B 109.5
C28 C31 H31C 109.5
H31A C31 H31C 109.5
H31B C31 H31C 109.5
C37 C32 C33 118.79(18)
C37 C32 P2 121.84(15)
C33 C32 P2 119.37(15)
C34 C33 C32 120.8(2)
C34 C33 H33 119.6
C32 C33 H33 119.6
C35 C34 C33 119.8(2)
C35 C34 H34 120.1
C33 C34 H34 120.1
C36 C35 C34 120.19(19)
C36 C35 H35 119.9
C34 C35 H35 119.9
C35 C36 C37 120.4(2)
C35 C36 H36 119.8
C37 C36 H36 119.8
C32 C37 C36 120.0(2)
C32 C37 H37 120.0
C36 C37 H37 120.0
C43 C38 C39 118.44(19)
C43 C38 P2 120.82(15)
C39 C38 P2 120.72(15)
C40 C39 C38 120.87(19)
C40 C39 H39 119.6
C38 C39 H39 119.6
C39 C40 C41 120.1(2)
C39 C40 H40 119.9
C41 C40 H40 119.9
C40 C41 C42 119.5(2)
C40 C41 H41 120.2
C42 C41 H41 120.2
C43 C42 C41 120.6(2)
C43 C42 H42 119.7
C41 C42 H42 119.7
C42 C43 C38 120.39(19)
C42 C43 H43 119.8
C38 C43 H43 119.8
P2 C44 Li1 126.19(16)
P2 C44 H44B 103.4(15)
Li1 C44 H44B 102.0(15)
P2 C44 H44A 109.1(15)
Li1 C44 H44A 102.8(15)
H44B C44 H44A 113(2)
C44 Li1 C1 153.8(2)
C44 Li1 C2 147.4(2)
C1 Li1 C2 37.59(9)
C44 Li1 C5 150.6(2)
C1 Li1 C5 37.51(10)
C2 Li1 C5 61.67(12)
C44 Li1 C3 141.3(2)
C1 Li1 C3 61.88(12)
C2 Li1 C3 36.69(9)
C5 Li1 C3 60.51(12)
C44 Li1 C4 142.8(2)
C1 Li1 C4 61.68(12)
C2 Li1 C4 61.10(12)
C5 Li1 C4 35.92(10)
C3 Li1 C4 36.15(10)
C22 Li2 C23 157.1(2)
C22 Li2 C27 158.4(2)
C23 Li2 C27 36.96(9)
C22 Li2 C26 142.01(19)
C23 Li2 C26 60.86(11)
C27 Li2 C26 36.16(9)
C22 Li2 C24 140.54(19)
C23 Li2 C24 37.02(9)
C27 Li2 C24 61.00(11)
C26 Li2 C24 60.01(11)
C22 Li2 C25 133.27(19)
C23 Li2 C25 61.19(11)
C27 Li2 C25 60.92(11)
C26 Li2 C25 36.32(9)
C24 Li2 C25 35.78(8)
C22 P1 C1 112.12(11)
C22 P1 C10 111.59(10)
C1 P1 C10 107.60(9)
C22 P1 C16 115.17(10)
C1 P1 C16 106.78(9)
C10 P1 C16 102.92(8)
C44 P2 C23 112.59(12)
C44 P2 C38 110.89(11)
C23 P2 C38 106.76(9)
C44 P2 C32 114.77(10)
C23 P2 C32 107.48(9)
C38 P2 C32 103.68(9)
C6 C8 H8A 109.5
C6 C8 H8B 109.5
H8A C8 H8B 109.5
C6 C8 H8C 109.5
H8A C8 H8C 109.5
H8B C8 H8C 109.5

loop_
_geom_bond_atom_site_label_1
_geom_bond_atom_site_label_2
_geom_bond_distance
C1 C2 1.411(3)
C1 C5 1.419(3)
C1 P1 1.774(2)
C1 Li1 2.177(4)
C2 C3 1.402(3)
C2 Li1 2.200(4)
C2 H2 0.9300
C3 C4 1.406(3)
C3 C6 1.537(3)
C3 Li1 2.252(4)
C4 C5 1.392(3)
C4 Li1 2.277(4)
C4 H4 0.9300
C5 Li1 2.235(4)
C5 H5 0.9300
C6 C8 1.518(4)
C6 C9 1.527(3)
C6 C7 1.526(4)
C7 H7A 0.9600
C7 H7B 0.9600
C7 H7C 0.9600
C9 H9A 0.9600
C9 H9B 0.9600
C9 H9C 0.9600
C10 C11 1.385(3)
C10 C15 1.391(3)
C10 P1 1.8106(19)
C11 C12 1.385(3)
C11 H11 0.9300
C12 C13 1.376(3)
C12 H12 0.9300
C13 C14 1.379(3)
C13 H13 0.9300
C14 C15 1.387(3)
C14 H14 0.9300
C15 H15 0.9300
C16 C17 1.385(3)
C16 C21 1.388(3)
C16 P1 1.8239(19)
C17 C18 1.390(3)
C17 H17 0.9300
C18 C19 1.374(3)
C18 H18 0.9300
C19 C20 1.378(3)
C19 H19 0.9300
C20 C21 1.388(3)
C20 H20 0.9300
C21 H21 0.9300
C22 P1 1.708(2)
C22 Li2 2.106(4)
C22 H22B 0.91(2)
C22 H22A 0.98(3)
C23 C27 1.417(3)
C23 C24 1.428(3)
C23 P2 1.763(2)
C23 Li2 2.232(4)
C24 C25 1.400(3)
C24 Li2 2.265(4)
C24 H24 0.9300
C25 C26 1.420(3)
C25 C28 1.520(3)
C25 Li2 2.291(4)
C26 C27 1.397(3)
C26 Li2 2.263(4)
C26 H26 0.9300
C27 Li2 2.238(4)
C27 H27 0.9300
C28 C29 1.514(3)
C28 C30 1.531(3)
C28 C31 1.537(3)
C29 H29A 0.9600
C29 H29B 0.9600
C29 H29C 0.9600
C30 H30A 0.9600
C30 H30B 0.9600
C30 H30C 0.9600
C31 H31A 0.9600
C31 H31B 0.9600
C31 H31C 0.9600
C32 C37 1.391(3)
C32 C33 1.391(3)
C32 P2 1.8234(19)
C33 C34 1.385(3)
C33 H33 0.9300
C34 C35 1.378(3)
C34 H34 0.9300
C35 C36 1.375(3)
C35 H35 0.9300
C36 C37 1.391(3)
C36 H36 0.9300
C37 H37 0.9300
C38 C43 1.390(3)
C38 C39 1.396(3)
C38 P2 1.809(2)
C39 C40 1.380(3)
C39 H39 0.9300
C40 C41 1.380(3)
C40 H40 0.9300
C41 C42 1.382(3)
C41 H41 0.9300
C42 C43 1.382(3)
C42 H42 0.9300
C43 H43 0.9300
C44 P2 1.726(2)
C44 Li1 2.099(4)
C44 H44B 0.91(3)
C44 H44A 0.96(3)
C8 H8A 0.9600
C8 H8B 0.9600
C8 H8C 0.9600

loop_
_geom_torsion_atom_site_label_1
_geom_torsion_atom_site_label_2
_geom_torsion_atom_site_label_3
_geom_torsion_atom_site_label_4
_geom_torsion
C5 C1 C2 C3 1.3(2)
P1 C1 C2 C3 176.17(15)
Li1 C1 C2 C3 -64.42(18)
C5 C1 C2 Li1 65.75(17)
P1 C1 C2 Li1 -119.4(2)
C1 C2 C3 C4 -0.8(2)
Li1 C2 C3 C4 -63.01(18)
C1 C2 C3 C6 179.66(19)
Li1 C2 C3 C6 117.4(2)
C1 C2 C3 Li1 62.24(18)
C2 C3 C4 C5 -0.1(2)
C6 C3 C4 C5 179.46(19)
Li1 C3 C4 C5 -61.04(18)
C2 C3 C4 Li1 60.94(17)
C6 C3 C4 Li1 -119.5(2)
C3 C4 C5 C1 0.9(2)
Li1 C4 C5 C1 -60.47(17)
C3 C4 C5 Li1 61.41(18)
C2 C1 C5 C4 -1.4(2)
P1 C1 C5 C4 -176.25(15)
Li1 C1 C5 C4 63.43(18)
C2 C1 C5 Li1 -64.84(17)
P1 C1 C5 Li1 120.32(19)
C2 C3 C6 C8 -87.0(3)
C4 C3 C6 C8 93.5(3)
Li1 C3 C6 C8 0.8(3)
C2 C3 C6 C9 33.6(3)
C4 C3 C6 C9 -145.8(2)
Li1 C3 C6 C9 121.4(2)
C2 C3 C6 C7 151.8(2)
C4 C3 C6 C7 -27.7(3)
Li1 C3 C6 C7 -120.5(2)
C15 C10 C11 C12 0.1(3)
P1 C10 C11 C12 179.82(17)
C10 C11 C12 C13 -0.6(3)
C11 C12 C13 C14 0.8(3)
C12 C13 C14 C15 -0.7(3)
C13 C14 C15 C10 0.2(3)
C11 C10 C15 C14 0.1(3)
P1 C10 C15 C14 -179.64(15)
C21 C16 C17 C18 -0.1(3)
P1 C16 C17 C18 177.02(16)
C16 C17 C18 C19 0.8(3)
C17 C18 C19 C20 -0.4(3)
C18 C19 C20 C21 -0.7(4)
C19 C20 C21 C16 1.3(3)
C17 C16 C21 C20 -0.9(3)
P1 C16 C21 C20 -178.11(17)
C27 C23 C24 C25 -0.8(2)
P2 C23 C24 C25 179.05(14)
Li2 C23 C24 C25 63.25(16)
C27 C23 C24 Li2 -64.07(16)
P2 C23 C24 Li2 115.80(18)
C23 C24 C25 C26 0.7(2)
Li2 C24 C25 C26 62.10(16)
C23 C24 C25 C28 -179.41(17)
Li2 C24 C25 C28 -118.0(2)
C23 C24 C25 Li2 -61.43(16)
C24 C25 C26 C27 -0.3(2)
C28 C25 C26 C27 179.82(18)
Li2 C25 C26 C27 62.07(16)
C24 C25 C26 Li2 -62.33(15)
C28 C25 C26 Li2 117.7(2)
C25 C26 C27 C23 -0.3(2)
Li2 C26 C27 C23 63.06(16)
C25 C26 C27 Li2 -63.31(16)
C24 C23 C27 C26 0.7(2)
P2 C23 C27 C26 -179.22(14)
Li2 C23 C27 C26 -64.08(17)
C24 C23 C27 Li2 64.73(16)
P2 C23 C27 Li2 -115.14(18)
C24 C25 C28 C29 -2.9(3)
C26 C25 C28 C29 177.0(2)
Li2 C25 C28 C29 -94.0(2)
C24 C25 C28 C30 117.4(2)
C26 C25 C28 C30 -62.7(2)
Li2 C25 C28 C30 26.3(2)
C24 C25 C28 C31 -124.1(2)
C26 C25 C28 C31 55.8(3)
Li2 C25 C28 C31 144.81(19)
C37 C32 C33 C34 -1.4(3)
P2 C32 C33 C34 178.58(16)
C32 C33 C34 C35 1.3(3)
C33 C34 C35 C36 -0.3(3)
C34 C35 C36 C37 -0.4(3)
C33 C32 C37 C36 0.7(3)
P2 C32 C37 C36 -179.31(17)
C35 C36 C37 C32 0.2(3)
C43 C38 C39 C40 -0.8(3)
P2 C38 C39 C40 -179.02(15)
C38 C39 C40 C41 0.6(3)
C39 C40 C41 C42 0.0(3)
C40 C41 C42 C43 -0.5(3)
C41 C42 C43 C38 0.4(3)
C39 C38 C43 C42 0.3(3)
P2 C38 C43 C42 178.52(17)
P2 C44 Li1 C1 -37.4(6)
P2 C44 Li1 C2 -118.5(3)
P2 C44 Li1 C5 49.4(5)
P2 C44 Li1 C3 177.0(3)
P2 C44 Li1 C4 116.4(3)
C2 C1 Li1 C44 -119.2(5)
C5 C1 Li1 C44 126.3(5)
P1 C1 Li1 C44 3.2(6)
C5 C1 Li1 C2 -114.50(18)
P1 C1 Li1 C2 122.3(2)
C2 C1 Li1 C5 114.50(18)
P1 C1 Li1 C5 -123.2(2)
C2 C1 Li1 C3 37.23(13)
C5 C1 Li1 C3 -77.26(14)
P1 C1 Li1 C3 159.57(16)
C2 C1 Li1 C4 78.47(15)
C5 C1 Li1 C4 -36.03(12)
P1 C1 Li1 C4 -159.20(16)
C3 C2 Li1 C44 -109.0(4)
C1 C2 Li1 C44 134.3(4)
C3 C2 Li1 C1 116.7(2)
C3 C2 Li1 C5 77.73(15)
C1 C2 Li1 C5 -39.01(13)
C1 C2 Li1 C3 -116.7(2)
C3 C2 Li1 C4 36.60(12)
C1 C2 Li1 C4 -80.13(15)
C4 C5 Li1 C44 108.4(4)
C1 C5 Li1 C44 -133.5(5)
C4 C5 Li1 C1 -118.05(19)
C4 C5 Li1 C2 -78.95(15)
C1 C5 Li1 C2 39.10(12)
C4 C5 Li1 C3 -36.83(13)
C1 C5 Li1 C3 81.23(14)
C1 C5 Li1 C4 118.05(19)
C2 C3 Li1 C44 125.4(4)
C4 C3 Li1 C44 -116.8(4)
C6 C3 Li1 C44 5.6(5)
C2 C3 Li1 C1 -38.15(13)
C4 C3 Li1 C1 79.61(15)
C6 C3 Li1 C1 -157.9(2)
C4 C3 Li1 C2 117.77(18)
C6 C3 Li1 C2 -119.8(2)
C2 C3 Li1 C5 -81.18(15)
C4 C3 Li1 C5 36.59(13)
C6 C3 Li1 C5 159.0(2)
C2 C3 Li1 C4 -117.77(18)
C6 C3 Li1 C4 122.4(2)
C5 C4 Li1 C44 -129.6(4)
C3 C4 Li1 C44 112.6(4)
C5 C4 Li1 C1 37.62(13)
C3 C4 Li1 C1 -80.21(14)
C5 C4 Li1 C2 80.68(15)
C3 C4 Li1 C2 -37.15(12)
C3 C4 Li1 C5 -117.83(19)
C5 C4 Li1 C3 117.83(19)
P1 C22 Li2 C23 -11.3(6)
P1 C22 Li2 C27 -125.1(5)
P1 C22 Li2 C26 164.1(2)
P1 C22 Li2 C24 58.0(4)
P1 C22 Li2 C25 110.4(3)
C27 C23 Li2 C22 -146.0(5)
C24 C23 Li2 C22 99.0(5)
P2 C23 Li2 C22 -24.2(6)
C24 C23 Li2 C27 -115.01(18)
P2 C23 Li2 C27 121.79(18)
C27 C23 Li2 C26 37.21(12)
C24 C23 Li2 C26 -77.81(13)
P2 C23 Li2 C26 158.99(15)
C27 C23 Li2 C24 115.01(18)
P2 C23 Li2 C24 -123.20(18)
C27 C23 Li2 C25 78.95(14)
C24 C23 Li2 C25 -36.06(11)
P2 C23 Li2 C25 -159.26(15)
C26 C27 Li2 C22 -99.9(6)
C23 C27 Li2 C22 143.6(6)
C26 C27 Li2 C23 116.48(18)
C23 C27 Li2 C26 -116.48(18)
C26 C27 Li2 C24 77.88(14)
C23 C27 Li2 C24 -38.60(12)
C26 C27 Li2 C25 36.73(12)
C23 C27 Li2 C25 -79.74(13)
C27 C26 Li2 C22 144.0(3)
C25 C26 Li2 C22 -98.0(3)
C27 C26 Li2 C23 -38.04(12)
C25 C26 Li2 C23 80.03(13)
C25 C26 Li2 C27 118.07(17)
C27 C26 Li2 C24 -80.84(13)
C25 C26 Li2 C24 37.22(11)
C27 C26 Li2 C25 -118.07(17)
C25 C24 Li2 C22 99.1(3)
C23 C24 Li2 C22 -142.8(3)
C25 C24 Li2 C23 -118.10(17)
C25 C24 Li2 C27 -79.56(14)
C23 C24 Li2 C27 38.54(12)
C25 C24 Li2 C26 -37.79(12)
C23 C24 Li2 C26 80.31(14)
C23 C24 Li2 C25 118.10(17)
C24 C25 Li2 C22 -120.5(3)
C26 C25 Li2 C22 123.2(3)
C28 C25 Li2 C22 2.9(3)
C24 C25 Li2 C23 37.31(12)
C26 C25 Li2 C23 -79.04(14)
C28 C25 Li2 C23 160.72(18)
C24 C25 Li2 C27 79.79(13)
C26 C25 Li2 C27 -36.57(12)
C28 C25 Li2 C27 -156.81(18)
C24 C25 Li2 C26 116.36(17)
C28 C25 Li2 C26 -120.2(2)
C26 C25 Li2 C24 -116.36(17)
C28 C25 Li2 C24 123.4(2)
Li2 C22 P1 C1 60.8(2)
Li2 C22 P1 C10 -59.9(2)
Li2 C22 P1 C16 -176.80(17)
C2 C1 P1 C22 51.8(2)
C5 C1 P1 C22 -134.30(18)
Li1 C1 P1 C22 -40.2(2)
C2 C1 P1 C10 174.91(17)
C5 C1 P1 C10 -11.2(2)
Li1 C1 P1 C10 82.83(19)
C2 C1 P1 C16 -75.2(2)
C5 C1 P1 C16 98.69(18)
Li1 C1 P1 C16 -167.26(17)
C11 C10 P1 C22 26.39(19)
C15 C10 P1 C22 -153.92(16)
C11 C10 P1 C1 -97.00(17)
C15 C10 P1 C1 82.69(17)
C11 C10 P1 C16 150.44(16)
C15 C10 P1 C16 -29.86(18)
C17 C16 P1 C22 -119.35(18)
C21 C16 P1 C22 57.8(2)
C17 C16 P1 C1 5.83(19)
C21 C16 P1 C1 -177.05(17)
C17 C16 P1 C10 118.98(17)
C21 C16 P1 C10 -63.90(18)
Li1 C44 P2 C23 65.1(3)
Li1 C44 P2 C38 -54.5(3)
Li1 C44 P2 C32 -171.5(2)
C27 C23 P2 C44 57.9(2)
C24 C23 P2 C44 -121.92(18)
Li2 C23 P2 C44 -31.08(19)
C27 C23 P2 C38 179.85(16)
C24 C23 P2 C38 0.00(19)
Li2 C23 P2 C38 90.84(16)
C27 C23 P2 C32 -69.43(19)
C24 C23 P2 C32 110.72(17)
Li2 C23 P2 C32 -158.44(14)
C43 C38 P2 C44 28.86(19)
C39 C38 P2 C44 -152.92(16)
C43 C38 P2 C23 -94.13(17)
C39 C38 P2 C23 84.09(17)
C43 C38 P2 C32 152.54(16)
C39 C38 P2 C32 -29.24(17)
C37 C32 P2 C44 -131.34(19)
C33 C32 P2 C44 48.7(2)
C37 C32 P2 C23 -5.3(2)
C33 C32 P2 C23 174.74(16)
C37 C32 P2 C38 107.56(18)
C33 C32 P2 C38 -72.44(18)
